data_4516921
loop_
_publ_author_name
'Hallinger, Madeline R.'
'Gerhard, Alison C.'
'Ritz, Mikhaila D.'
'Sacks, Joshua S.'
'Poutsma, John C.'
'Pike, Robert D.'
'Wojtas, Lukasz'
'Bebout, Deborah C.'

_publ_section_title
;
 Metal Substitution and Solvomorphism in Alkylthiolate-Bridged
 Zn<sub>3</sub> and HgZn<sub>2</sub> Metal Clusters.
;
_journal_issue 10
_journal_name_full 'ACS omega'
_journal_page_first 6391
_journal_page_last 6404
_journal_paper_doi 10.1021/acsomega.7b01087
_journal_volume 2
_journal_year 2017
_chemical_formula_moiety '2(C32 H44 Hg N8 S4 Zn2), 4(Cl O4), C7 H8, 2(C2 H3 N)'
_chemical_formula_sum 'C75 H102 Cl4 Hg2 N18 O16 S8 Zn4'
_chemical_formula_weight 2572.68
_chemical_name_systematic
;
(\D,\L)-tetrakis(bis(bis((2-pyridylmethylamino)ethanethiolato-
N,N',\m~2~-S)zinc(ii))mercury(ii) diperchlorate acetonitrile toluene solvate
;
_space_group_crystal_system triclinic
_space_group_IT_number 2
_space_group_name_Hall '-P 1'
_space_group_name_H-M_alt 'P -1'
_atom_sites_solution_hydrogens geom
_atom_sites_solution_primary dual
_audit_creation_method SHELXL-2014/5
_cell_angle_alpha 87.0790(10)
_cell_angle_beta 87.966(2)
_cell_angle_gamma 75.6540(10)
_cell_formula_units_Z 1
_cell_length_a 10.2995(3)
_cell_length_b 14.7078(4)
_cell_length_c 16.5684(4)
_cell_measurement_reflns_used 9960
_cell_measurement_temperature 100(2)
_cell_measurement_theta_max 70.50
_cell_measurement_theta_min 2.67
_cell_volume 2427.73(11)
_computing_cell_refinement 'SAINTPLUS (Bruker AXS, 2004)'
_computing_data_collection 'APEX3 (Bruker AXS, 2015)'
_computing_data_reduction SAINTPLUS
_computing_molecular_graphics 'SHELXLE (Hubschle, 2011)'
_computing_publication_material 'Mercury 3.7 (CCDC, 2016)'
_computing_structure_refinement 'SHELXL-2014/5 (Sheldrick, 2014)'
_computing_structure_solution 'SHELXS97 (Sheldrick, 1997)'
_diffrn_ambient_temperature 100(2)
_diffrn_measured_fraction_theta_full 0.967
_diffrn_measured_fraction_theta_max 0.967
_diffrn_measurement_device_type 'Bruker SMART APEX II CCD'
_diffrn_measurement_method '\w and \y'
_diffrn_radiation_monochromator graphite
_diffrn_radiation_source 'fine-focus sealed tube'
_diffrn_radiation_type CuK\a
_diffrn_radiation_wavelength 1.54178
_diffrn_reflns_av_R_equivalents 0.0397
_diffrn_reflns_av_unetI/netI 0.0343
_diffrn_reflns_Laue_measured_fraction_full 0.967
_diffrn_reflns_Laue_measured_fraction_max 0.967
_diffrn_reflns_limit_h_max 12
_diffrn_reflns_limit_h_min -11
_diffrn_reflns_limit_k_max 17
_diffrn_reflns_limit_k_min -16
_diffrn_reflns_limit_l_max 19
_diffrn_reflns_limit_l_min -19
_diffrn_reflns_number 39808
_diffrn_reflns_point_group_measured_fraction_full 0.967
_diffrn_reflns_point_group_measured_fraction_max 0.967
_diffrn_reflns_theta_full 67.000
_diffrn_reflns_theta_max 66.990
_diffrn_reflns_theta_min 2.671
_exptl_absorpt_coefficient_mu 9.814
_exptl_absorpt_correction_T_max 0.2993
_exptl_absorpt_correction_T_min 0.0966
_exptl_absorpt_correction_type numerical
_exptl_absorpt_process_details 'SADABS (Sheldrick, 2004)'
_exptl_crystal_colour colourless
_exptl_crystal_density_diffrn 1.760
_exptl_crystal_description prism
_exptl_crystal_F_000 1282
_exptl_crystal_size_max 0.447
_exptl_crystal_size_mid 0.181
_exptl_crystal_size_min 0.162
_refine_diff_density_max 2.393
_refine_diff_density_min -1.684
_refine_diff_density_rms 0.121
_refine_ls_extinction_method none
_refine_ls_goodness_of_fit_ref 1.077
_refine_ls_hydrogen_treatment constr
_refine_ls_matrix_type full
_refine_ls_number_parameters 579
_refine_ls_number_reflns 8370
_refine_ls_number_restraints 0
_refine_ls_restrained_S_all 1.077
_refine_ls_R_factor_all 0.0436
_refine_ls_R_factor_gt 0.0403
_refine_ls_shift/su_max 0.002
_refine_ls_shift/su_mean 0.000
_refine_ls_structure_factor_coef Fsqd
_refine_ls_weighting_details 'w=1/[\s^2^(Fo^2^)+(0.0455P)^2^+9.1531P] where P=(Fo^2^+2Fc^2^)/3'
_refine_ls_weighting_scheme calc
_refine_ls_wR_factor_gt 0.1030
_refine_ls_wR_factor_ref 0.1065
_reflns_Friedel_coverage 0.000
_reflns_number_gt 7806
_reflns_number_total 8370
_reflns_threshold_expression 'I > 2\s(I)'
_cod_data_source_file ao7b01087_si_002.cif
_cod_data_source_block P1bar
_cod_database_code 4516921
_shelx_space_group_comment
;
The symmetry employed for this shelxl refinement is uniquely defined
by the following loop, which should always be used as a source of
symmetry information in preference to the above space-group names.
They are only intended as comments.
;
_shelx_estimated_absorpt_t_min 0.097
_shelx_estimated_absorpt_t_max 0.299
_shelxl_version_number 2014/5

loop_
_space_group_symop_operation_xyz
'x, y, z'
'-x, -y, -z'

loop_
_atom_site_label
_atom_site_type_symbol
_atom_site_fract_x
_atom_site_fract_y
_atom_site_fract_z
_atom_site_U_iso_or_equiv
_atom_site_adp_type
_atom_site_occupancy
_atom_site_site_symmetry_order
_atom_site_calc_flag
_atom_site_refinement_flags_posn
_atom_site_refinement_flags_adp
_atom_site_refinement_flags_occupancy
_atom_site_disorder_assembly
_atom_site_disorder_group
Hg1 Hg 0.92786(2) 0.62488(2) 0.75169(2) 0.04234(9) Uani 1 1 d . . . . .
Zn1 Zn 0.67362(6) 0.82904(4) 0.73546(3) 0.02442(14) Uani 1 1 d . . . . .
Zn2 Zn 1.12119(6) 0.39318(4) 0.75322(3) 0.02826(15) Uani 1 1 d . . . . .
S1 S 0.80217(12) 0.72124(9) 0.63190(6) 0.0330(3) Uani 1 1 d . . . . .
S2 S 0.79660(12) 0.72762(8) 0.85496(6) 0.0295(2) Uani 1 1 d . . . . .
S3 S 1.16839(13) 0.55692(8) 0.72521(8) 0.0366(3) Uani 1 1 d . . . . .
S4 S 0.87485(12) 0.46221(8) 0.77180(8) 0.0346(3) Uani 1 1 d . . . . .
N1 N 0.5038(4) 0.8939(3) 0.6572(2) 0.0312(9) Uani 1 1 d . . . . .
N2 N 0.5254(4) 0.7513(3) 0.7665(2) 0.0282(8) Uani 1 1 d . . . . .
H2 H 0.4581 0.7893 0.8044 0.034 Uiso 1 1 calc R U . . .
N3 N 0.6139(4) 0.9535(3) 0.8112(2) 0.0285(8) Uani 1 1 d . . . . .
N4 N 0.8260(4) 0.9052(3) 0.7106(2) 0.0303(8) Uani 1 1 d . . . . .
H4 H 0.7891 0.9584 0.6713 0.036 Uiso 1 1 calc R U . . .
N5 N 1.1169(4) 0.2624(3) 0.8224(2) 0.0282(8) Uani 1 1 d . . . . .
N6 N 1.1802(4) 0.4146(3) 0.8739(2) 0.0285(8) Uani 1 1 d . . . . .
H6 H 1.2756 0.3785 0.8799 0.034 Uiso 1 1 calc R U . . .
N7 N 1.3091(5) 0.3132(3) 0.6963(2) 0.0379(10) Uani 1 1 d . . . . .
N8 N 1.0646(5) 0.3715(3) 0.6326(2) 0.0350(9) Uani 1 1 d . . . . .
H8 H 1.0477 0.3074 0.6322 0.042 Uiso 1 1 calc R U . . .
C1 C 0.4747(6) 0.9802(4) 0.6218(3) 0.0412(12) Uani 1 1 d . . . . .
H1 H 0.5343 1.0193 0.6278 0.049 Uiso 1 1 calc R U . . .
C2 C 0.3610(6) 1.0144(5) 0.5767(4) 0.0494(14) Uani 1 1 d . . . . .
H2A H 0.3417 1.0765 0.5534 0.059 Uiso 1 1 calc R U . . .
C3 C 0.2767(6) 0.9572(5) 0.5662(3) 0.0488(14) Uani 1 1 d . . . . .
H3 H 0.1988 0.9788 0.5348 0.059 Uiso 1 1 calc R U . . .
C4 C 0.3066(5) 0.8676(4) 0.6021(3) 0.0398(12) Uani 1 1 d . . . . .
H4A H 0.2503 0.8264 0.5953 0.048 Uiso 1 1 calc R U . . .
C5 C 0.4195(5) 0.8393(4) 0.6479(3) 0.0313(10) Uani 1 1 d . . . . .
C6 C 0.4570(5) 0.7444(4) 0.6916(3) 0.0344(11) Uani 1 1 d . . . . .
H6A H 0.3753 0.7220 0.7046 0.041 Uiso 1 1 calc R U . . .
H6B H 0.5167 0.6986 0.6565 0.041 Uiso 1 1 calc R U . . .
C7 C 0.5817(5) 0.6587(4) 0.8074(3) 0.0351(11) Uani 1 1 d . . . . .
H7A H 0.6394 0.6166 0.7686 0.042 Uiso 1 1 calc R U . . .
H7B H 0.5077 0.6300 0.8257 0.042 Uiso 1 1 calc R U . . .
C8 C 0.6631(5) 0.6683(4) 0.8793(3) 0.0350(11) Uani 1 1 d . . . . .
H8A H 0.7033 0.6049 0.9031 0.042 Uiso 1 1 calc R U . . .
H8B H 0.6022 0.7037 0.9207 0.042 Uiso 1 1 calc R U . . .
C9 C 0.4948(5) 0.9887(4) 0.8472(3) 0.0349(11) Uani 1 1 d . . . . .
H9 H 0.4201 0.9660 0.8334 0.042 Uiso 1 1 calc R U . . .
C10 C 0.4769(6) 1.0571(4) 0.9040(3) 0.0408(12) Uani 1 1 d . . . . .
H10 H 0.3910 1.0819 0.9279 0.049 Uiso 1 1 calc R U . . .
C11 C 0.5857(6) 1.0885(4) 0.9250(3) 0.0426(13) Uani 1 1 d . . . . .
H11 H 0.5767 1.1337 0.9651 0.051 Uiso 1 1 calc R U . . .
C12 C 0.7081(6) 1.0538(4) 0.8872(3) 0.0413(12) Uani 1 1 d . . . . .
H12 H 0.7841 1.0753 0.9004 0.050 Uiso 1 1 calc R U . . .
C13 C 0.7188(5) 0.9866(3) 0.8295(3) 0.0301(10) Uani 1 1 d . . . . .
C14 C 0.8497(5) 0.9453(4) 0.7868(3) 0.0350(11) Uani 1 1 d . . . . .
H14A H 0.8986 0.9948 0.7752 0.042 Uiso 1 1 calc R U . . .
H14B H 0.9058 0.8957 0.8221 0.042 Uiso 1 1 calc R U . . .
C15 C 0.9500(5) 0.8469(4) 0.6742(3) 0.0391(12) Uani 1 1 d . . . . .
H15A H 0.9980 0.8009 0.7154 0.047 Uiso 1 1 calc R U . . .
H15B H 1.0096 0.8874 0.6551 0.047 Uiso 1 1 calc R U . . .
C16 C 0.9171(6) 0.7954(4) 0.6040(3) 0.0429(13) Uani 1 1 d . . . . .
H16A H 1.0013 0.7557 0.5815 0.051 Uiso 1 1 calc R U . . .
H16B H 0.8764 0.8420 0.5610 0.051 Uiso 1 1 calc R U . . .
C17 C 1.1222(5) 0.1782(3) 0.7936(3) 0.0331(10) Uani 1 1 d . . . . .
H17 H 1.1361 0.1699 0.7372 0.040 Uiso 1 1 calc R U . . .
C18 C 1.1079(5) 0.1027(4) 0.8436(3) 0.0348(11) Uani 1 1 d . . . . .
H18 H 1.1122 0.0434 0.8219 0.042 Uiso 1 1 calc R U . . .
C19 C 1.0873(5) 0.1151(4) 0.9254(3) 0.0377(11) Uani 1 1 d . . . . .
H19 H 1.0752 0.0648 0.9607 0.045 Uiso 1 1 calc R U . . .
C20 C 1.0845(5) 0.2015(4) 0.9553(3) 0.0342(11) Uani 1 1 d . . . . .
H20 H 1.0719 0.2112 1.0116 0.041 Uiso 1 1 calc R U . . .
C21 C 1.1002(5) 0.2737(3) 0.9021(3) 0.0264(9) Uani 1 1 d . . . . .
C22 C 1.0979(5) 0.3701(3) 0.9301(3) 0.0311(10) Uani 1 1 d . . . . .
H22A H 1.0046 0.4091 0.9318 0.037 Uiso 1 1 calc R U . . .
H22B H 1.1338 0.3649 0.9853 0.037 Uiso 1 1 calc R U . . .
C23 C 1.1735(6) 0.5126(4) 0.8912(3) 0.0380(12) Uani 1 1 d . . . . .
H23A H 1.2169 0.5149 0.9431 0.046 Uiso 1 1 calc R U . . .
H23B H 1.0786 0.5482 0.8960 0.046 Uiso 1 1 calc R U . . .
C24 C 1.2438(6) 0.5569(4) 0.8239(4) 0.0432(13) Uani 1 1 d . . . . .
H24A H 1.3392 0.5221 0.8207 0.052 Uiso 1 1 calc R U . . .
H24B H 1.2404 0.6224 0.8368 0.052 Uiso 1 1 calc R U . . .
C25 C 1.4184(7) 0.2606(5) 0.7326(3) 0.0522(16) Uani 1 1 d . . . . .
H25 H 1.4196 0.2574 0.7900 0.063 Uiso 1 1 calc R U . . .
C26 C 1.5288(7) 0.2111(5) 0.6908(4) 0.0569(17) Uani 1 1 d . . . . .
H26 H 1.6057 0.1763 0.7185 0.068 Uiso 1 1 calc R U . . .
C27 C 1.5252(7) 0.2132(4) 0.6080(4) 0.0505(15) Uani 1 1 d . . . . .
H27 H 1.6002 0.1801 0.5773 0.061 Uiso 1 1 calc R U . . .
C28 C 1.4118(6) 0.2638(4) 0.5699(3) 0.0445(13) Uani 1 1 d . . . . .
H28 H 1.4067 0.2643 0.5128 0.053 Uiso 1 1 calc R U . . .
C29 C 1.3051(6) 0.3140(4) 0.6153(3) 0.0347(11) Uani 1 1 d . . . . .
C30 C 1.1806(6) 0.3732(4) 0.5788(3) 0.0402(12) Uani 1 1 d . . . . .
H30A H 1.1890 0.4386 0.5700 0.048 Uiso 1 1 calc R U . . .
H30B H 1.1675 0.3492 0.5257 0.048 Uiso 1 1 calc R U . . .
C31 C 0.9422(7) 0.4401(4) 0.6080(3) 0.0467(14) Uani 1 1 d . . . . .
H31A H 0.9151 0.4244 0.5547 0.056 Uiso 1 1 calc R U . . .
H31B H 0.9593 0.5034 0.6025 0.056 Uiso 1 1 calc R U . . .
C32 C 0.8305(6) 0.4402(4) 0.6696(4) 0.0490(14) Uani 1 1 d . . . . .
H32A H 0.8074 0.3787 0.6704 0.059 Uiso 1 1 calc R U . . .
H32B H 0.7501 0.4891 0.6530 0.059 Uiso 1 1 calc R U . . .
C33A C 0.5942(7) 0.4252(5) 0.5325(4) 0.0553(16) Uani 0.5 1 d . . P A 1
H33A H 0.6599 0.3738 0.5548 0.066 Uiso 0.5 1 calc R U P A 1
C34A C 0.5011(8) 0.4807(5) 0.5832(4) 0.0586(18) Uani 0.5 1 d . . P A 1
C35A C 0.4068(7) 0.5567(5) 0.5495(4) 0.0573(17) Uani 0.5 1 d . . P A 1
H35A H 0.3430 0.5961 0.5834 0.069 Uiso 0.5 1 calc R U P A 1
C36 C 0.5103(15) 0.4551(11) 0.6747(8) 0.057(3) Uani 0.5 1 d . . P A 1
H36A H 0.5690 0.3921 0.6833 0.086 Uiso 0.5 1 calc R U P A 1
H36B H 0.4207 0.4562 0.6972 0.086 Uiso 0.5 1 calc R U P A 1
H36C H 0.5471 0.5007 0.7015 0.086 Uiso 0.5 1 calc R U P A 1
C33B C 0.5942(7) 0.4252(5) 0.5325(4) 0.0553(16) Uani 0.5 1 d . . P B 2
H33B H 0.6599 0.3738 0.5548 0.066 Uiso 0.5 1 calc R U P B 2
C34B C 0.5011(8) 0.4807(5) 0.5832(4) 0.0586(18) Uani 0.5 1 d . . P B 2
H34B H 0.5014 0.4672 0.6399 0.070 Uiso 0.5 1 calc R U P B 2
C35B C 0.4068(7) 0.5567(5) 0.5495(4) 0.0573(17) Uani 0.5 1 d . . P B 2
H35B H 0.3430 0.5961 0.5834 0.069 Uiso 0.5 1 calc R U P B 2
Cl1 Cl 0.20736(11) 0.82709(8) 0.88581(7) 0.0312(2) Uani 1 1 d . . . . .
O1 O 0.3314(4) 0.7680(4) 0.9123(3) 0.0631(13) Uani 1 1 d . . . . .
O2 O 0.2313(5) 0.8720(3) 0.8085(2) 0.0513(10) Uani 1 1 d . . . . .
O3 O 0.1130(4) 0.7731(3) 0.8751(3) 0.0530(10) Uani 1 1 d . . . . .
O4 O 0.1543(5) 0.8959(3) 0.9432(3) 0.0599(12) Uani 1 1 d . . . . .
Cl2 Cl 0.91236(14) 0.15428(10) 0.60950(8) 0.0446(3) Uani 1 1 d . . . . .
O5 O 1.0495(4) 0.1599(4) 0.6036(3) 0.0567(11) Uani 1 1 d . . . . .
O6 O 0.8950(11) 0.0663(5) 0.6000(5) 0.134(3) Uani 1 1 d . . . . .
O7 O 0.8401(5) 0.2171(4) 0.5490(3) 0.0668(13) Uani 1 1 d . . . . .
O8 O 0.8592(6) 0.1843(6) 0.6878(3) 0.097(2) Uani 1 1 d . . . . .
N9 N 0.4804(6) 0.3514(5) 0.9136(4) 0.0613(15) Uani 1 1 d . . . . .
C37 C 0.7375(8) 0.3050(7) 0.9040(8) 0.117(5) Uani 1 1 d . . . . .
H37A H 0.7739 0.2995 0.9584 0.175 Uiso 1 1 calc R U . . .
H37B H 0.7702 0.3526 0.8715 0.175 Uiso 1 1 calc R U . . .
H37C H 0.7665 0.2443 0.8786 0.175 Uiso 1 1 calc R U . . .
C38 C 0.5922(7) 0.3325(5) 0.9094(5) 0.0627(19) Uani 1 1 d . . . . .

loop_
_atom_site_aniso_label
_atom_site_aniso_U_11
_atom_site_aniso_U_22
_atom_site_aniso_U_33
_atom_site_aniso_U_23
_atom_site_aniso_U_13
_atom_site_aniso_U_12
Hg1 0.04013(14) 0.03477(13) 0.04440(14) 0.00612(9) 0.00311(10) 0.00329(9)
Zn1 0.0208(3) 0.0293(3) 0.0230(3) -0.0014(2) -0.0029(2) -0.0055(2)
Zn2 0.0362(3) 0.0258(3) 0.0186(3) -0.0015(2) -0.0038(2) 0.0007(2)
S1 0.0329(6) 0.0427(7) 0.0192(5) -0.0042(4) -0.0018(4) -0.0006(5)
S2 0.0297(6) 0.0385(6) 0.0213(5) 0.0043(4) -0.0061(4) -0.0107(5)
S3 0.0412(7) 0.0285(6) 0.0366(6) -0.0008(5) 0.0085(5) -0.0035(5)
S4 0.0339(6) 0.0276(6) 0.0389(6) 0.0039(5) -0.0015(5) -0.0020(5)
N1 0.026(2) 0.036(2) 0.029(2) -0.0020(16) -0.0064(16) -0.0037(17)
N2 0.0238(19) 0.032(2) 0.0288(19) -0.0037(16) -0.0022(16) -0.0066(16)
N3 0.027(2) 0.031(2) 0.0285(19) -0.0034(15) -0.0044(16) -0.0077(16)
N4 0.026(2) 0.032(2) 0.031(2) 0.0039(16) 0.0000(16) -0.0051(16)
N5 0.037(2) 0.028(2) 0.0171(17) -0.0006(14) -0.0058(16) -0.0026(16)
N6 0.031(2) 0.027(2) 0.0244(18) -0.0046(15) -0.0048(16) -0.0013(16)
N7 0.047(3) 0.039(2) 0.0215(19) -0.0066(17) 0.0014(18) 0.0018(19)
N8 0.046(3) 0.030(2) 0.027(2) 0.0018(16) -0.0094(18) -0.0049(18)
C1 0.041(3) 0.042(3) 0.038(3) 0.002(2) -0.012(2) -0.004(2)
C2 0.047(3) 0.049(3) 0.044(3) 0.006(3) -0.017(3) 0.003(3)
C3 0.035(3) 0.066(4) 0.039(3) -0.002(3) -0.015(2) 0.003(3)
C4 0.026(3) 0.063(4) 0.030(2) -0.009(2) -0.004(2) -0.008(2)
C5 0.026(2) 0.043(3) 0.023(2) -0.0077(19) -0.0001(19) -0.004(2)
C6 0.028(2) 0.043(3) 0.035(3) -0.008(2) -0.007(2) -0.010(2)
C7 0.031(3) 0.035(3) 0.040(3) 0.001(2) -0.002(2) -0.009(2)
C8 0.035(3) 0.042(3) 0.029(2) 0.008(2) -0.001(2) -0.013(2)
C9 0.032(3) 0.039(3) 0.034(3) -0.003(2) -0.001(2) -0.009(2)
C10 0.045(3) 0.040(3) 0.035(3) -0.003(2) 0.003(2) -0.005(2)
C11 0.060(4) 0.035(3) 0.033(3) -0.008(2) -0.006(3) -0.010(3)
C12 0.053(3) 0.037(3) 0.039(3) -0.002(2) -0.014(3) -0.019(2)
C13 0.034(3) 0.028(2) 0.029(2) 0.0040(18) -0.009(2) -0.0090(19)
C14 0.028(2) 0.039(3) 0.041(3) 0.001(2) -0.007(2) -0.013(2)
C15 0.027(3) 0.045(3) 0.043(3) 0.005(2) 0.007(2) -0.007(2)
C16 0.040(3) 0.054(3) 0.028(2) 0.003(2) 0.011(2) -0.002(2)
C17 0.037(3) 0.032(3) 0.027(2) -0.0010(19) -0.008(2) -0.002(2)
C18 0.031(3) 0.032(3) 0.042(3) -0.003(2) -0.008(2) -0.006(2)
C19 0.035(3) 0.038(3) 0.039(3) 0.008(2) -0.001(2) -0.010(2)
C20 0.031(3) 0.044(3) 0.026(2) 0.002(2) -0.001(2) -0.008(2)
C21 0.023(2) 0.031(2) 0.023(2) -0.0004(17) -0.0039(17) -0.0011(18)
C22 0.036(3) 0.033(3) 0.020(2) -0.0031(18) -0.0020(19) 0.000(2)
C23 0.047(3) 0.032(3) 0.035(3) -0.011(2) -0.006(2) -0.006(2)
C24 0.048(3) 0.033(3) 0.051(3) -0.009(2) -0.005(3) -0.012(2)
C25 0.051(4) 0.060(4) 0.033(3) -0.007(3) -0.007(3) 0.013(3)
C26 0.046(4) 0.058(4) 0.055(4) -0.012(3) 0.000(3) 0.011(3)
C27 0.052(4) 0.041(3) 0.055(4) -0.015(3) 0.020(3) -0.007(3)
C28 0.061(4) 0.043(3) 0.030(3) -0.008(2) 0.015(3) -0.014(3)
C29 0.047(3) 0.033(3) 0.023(2) -0.0031(19) 0.004(2) -0.009(2)
C30 0.064(4) 0.035(3) 0.019(2) -0.0019(19) -0.003(2) -0.007(2)
C31 0.062(4) 0.037(3) 0.036(3) 0.000(2) -0.025(3) 0.002(3)
C32 0.043(3) 0.044(3) 0.055(3) -0.005(3) -0.021(3) 0.001(2)
C33A 0.051(4) 0.053(4) 0.068(4) -0.001(3) -0.005(3) -0.024(3)
C34A 0.065(4) 0.075(5) 0.052(4) 0.001(3) -0.005(3) -0.047(4)
C35A 0.059(4) 0.065(4) 0.057(4) -0.014(3) 0.009(3) -0.032(3)
C36 0.061(8) 0.068(9) 0.048(7) -0.012(6) 0.008(6) -0.028(7)
C33B 0.051(4) 0.053(4) 0.068(4) -0.001(3) -0.005(3) -0.024(3)
C34B 0.065(4) 0.075(5) 0.052(4) 0.001(3) -0.005(3) -0.047(4)
C35B 0.059(4) 0.065(4) 0.057(4) -0.014(3) 0.009(3) -0.032(3)
Cl1 0.0276(5) 0.0322(6) 0.0333(5) -0.0064(4) 0.0023(4) -0.0057(4)
O1 0.034(2) 0.093(4) 0.050(2) 0.005(2) -0.0043(19) 0.006(2)
O2 0.058(3) 0.050(2) 0.041(2) 0.0015(18) 0.0115(19) -0.007(2)
O3 0.044(2) 0.051(2) 0.069(3) -0.011(2) 0.003(2) -0.0196(19)
O4 0.084(3) 0.046(2) 0.048(2) -0.0178(19) 0.021(2) -0.014(2)
Cl2 0.0431(7) 0.0459(7) 0.0462(7) 0.0048(6) -0.0158(6) -0.0128(6)
O5 0.042(2) 0.082(3) 0.044(2) -0.009(2) -0.0043(19) -0.011(2)
O6 0.206(10) 0.070(4) 0.145(7) 0.028(4) -0.073(7) -0.067(5)
O7 0.051(3) 0.080(3) 0.061(3) 0.027(3) -0.008(2) -0.006(2)
O8 0.057(3) 0.178(7) 0.058(3) -0.019(4) -0.001(3) -0.029(4)
N9 0.042(3) 0.074(4) 0.061(3) 0.007(3) -0.012(3) -0.003(3)
C37 0.045(4) 0.092(7) 0.201(13) 0.079(8) 0.019(6) -0.015(4)
C38 0.043(4) 0.059(4) 0.083(5) 0.029(4) -0.008(3) -0.012(3)

loop_
_atom_type_symbol
_atom_type_description
_atom_type_scat_dispersion_real
_atom_type_scat_dispersion_imag
_atom_type_scat_source
C C 0.0181 0.0091 'International Tables Vol C Tables 4.2.6.8 and 6.1.1.4'
H H 0.0000 0.0000 'International Tables Vol C Tables 4.2.6.8 and 6.1.1.4'
N N 0.0311 0.0180 'International Tables Vol C Tables 4.2.6.8 and 6.1.1.4'
O O 0.0492 0.0322 'International Tables Vol C Tables 4.2.6.8 and 6.1.1.4'
S S 0.3331 0.5567 'International Tables Vol C Tables 4.2.6.8 and 6.1.1.4'
Cl Cl 0.3639 0.7018 'International Tables Vol C Tables 4.2.6.8 and 6.1.1.4'
Zn Zn -1.5491 0.6778 'International Tables Vol C Tables 4.2.6.8 and 6.1.1.4'
Hg Hg -4.2923 7.6849 'International Tables Vol C Tables 4.2.6.8 and 6.1.1.4'

loop_
_geom_angle_atom_site_label_1
_geom_angle_atom_site_label_2
_geom_angle_atom_site_label_3
_geom_angle
_geom_angle_site_symmetry_1
S3 Hg1 S2 134.81(4) .
S3 Hg1 S1 114.70(4) .
S2 Hg1 S1 94.29(4) .
S3 Hg1 S4 93.30(4) .
S2 Hg1 S4 107.67(4) .
S1 Hg1 S4 111.91(4) .
N2 Zn1 N4 177.02(15) .
N2 Zn1 N1 75.58(15) .
N4 Zn1 N1 107.07(16) .
N2 Zn1 N3 103.65(15) .
N4 Zn1 N3 75.26(15) .
N1 Zn1 N3 88.29(15) .
N2 Zn1 S1 97.34(11) .
N4 Zn1 S1 83.84(11) .
N1 Zn1 S1 95.56(11) .
N3 Zn1 S1 158.95(11) .
N2 Zn1 S2 82.19(11) .
N4 Zn1 S2 95.02(11) .
N1 Zn1 S2 156.96(12) .
N3 Zn1 S2 91.20(11) .
S1 Zn1 S2 93.14(4) .
N8 Zn2 N6 179.38(17) .
N8 Zn2 N5 104.83(15) .
N6 Zn2 N5 75.30(14) .
N8 Zn2 N7 75.86(17) .
N6 Zn2 N7 103.56(16) .
N5 Zn2 N7 86.57(16) .
N8 Zn2 S4 83.02(13) .
N6 Zn2 S4 97.58(11) .
N5 Zn2 S4 93.80(11) .
N7 Zn2 S4 158.21(12) .
N8 Zn2 S3 97.92(12) .
N6 Zn2 S3 81.91(11) .
N5 Zn2 S3 156.98(10) .
N7 Zn2 S3 95.79(13) .
S4 Zn2 S3 92.32(4) .
C16 S1 Zn1 94.64(18) .
C16 S1 Hg1 99.68(18) .
Zn1 S1 Hg1 86.09(4) .
C8 S2 Hg1 100.97(18) .
C8 S2 Zn1 94.80(17) .
Hg1 S2 Zn1 86.42(4) .
C24 S3 Hg1 103.6(2) .
C24 S3 Zn2 93.58(18) .
Hg1 S3 Zn2 87.48(4) .
C32 S4 Zn2 95.7(2) .
C32 S4 Hg1 102.2(2) .
Zn2 S4 Hg1 86.73(4) .
C5 N1 C1 118.3(4) .
C5 N1 Zn1 113.7(3) .
C1 N1 Zn1 127.9(4) .
C6 N2 C7 112.9(4) .
C6 N2 Zn1 106.8(3) .
C7 N2 Zn1 113.5(3) .
C6 N2 H2 107.8 .
C7 N2 H2 107.8 .
Zn1 N2 H2 107.8 .
C9 N3 C13 119.0(4) .
C9 N3 Zn1 128.2(3) .
C13 N3 Zn1 112.2(3) .
C14 N4 C15 112.8(4) .
C14 N4 Zn1 107.3(3) .
C15 N4 Zn1 113.0(3) .
C14 N4 H4 107.9 .
C15 N4 H4 107.9 .
Zn1 N4 H4 107.9 .
C21 N5 C17 119.1(4) .
C21 N5 Zn2 113.1(3) .
C17 N5 Zn2 127.7(3) .
C23 N6 C22 113.4(4) .
C23 N6 Zn2 115.1(3) .
C22 N6 Zn2 106.1(3) .
C23 N6 H6 107.3 .
C22 N6 H6 107.3 .
Zn2 N6 H6 107.3 .
C25 N7 C29 118.3(5) .
C25 N7 Zn2 128.1(4) .
C29 N7 Zn2 113.4(4) .
C31 N8 C30 113.3(4) .
C31 N8 Zn2 112.0(3) .
C30 N8 Zn2 106.9(3) .
C31 N8 H8 108.1 .
C30 N8 H8 108.1 .
Zn2 N8 H8 108.1 .
N1 C1 C2 122.3(6) .
N1 C1 H1 118.8 .
C2 C1 H1 118.8 .
C3 C2 C1 118.9(6) .
C3 C2 H2A 120.5 .
C1 C2 H2A 120.5 .
C2 C3 C4 119.1(5) .
C2 C3 H3 120.5 .
C4 C3 H3 120.5 .
C5 C4 C3 118.7(5) .
C5 C4 H4A 120.6 .
C3 C4 H4A 120.6 .
N1 C5 C4 122.6(5) .
N1 C5 C6 115.1(4) .
C4 C5 C6 122.3(5) .
N2 C6 C5 109.7(4) .
N2 C6 H6A 109.7 .
C5 C6 H6A 109.7 .
N2 C6 H6B 109.7 .
C5 C6 H6B 109.7 .
H6A C6 H6B 108.2 .
N2 C7 C8 111.0(4) .
N2 C7 H7A 109.4 .
C8 C7 H7A 109.4 .
N2 C7 H7B 109.4 .
C8 C7 H7B 109.4 .
H7A C7 H7B 108.0 .
C7 C8 S2 113.9(3) .
C7 C8 H8A 108.8 .
S2 C8 H8A 108.8 .
C7 C8 H8B 108.8 .
S2 C8 H8B 108.8 .
H8A C8 H8B 107.7 .
N3 C9 C10 122.2(5) .
N3 C9 H9 118.9 .
C10 C9 H9 118.9 .
C11 C10 C9 118.8(5) .
C11 C10 H10 120.6 .
C9 C10 H10 120.6 .
C10 C11 C12 119.4(5) .
C10 C11 H11 120.3 .
C12 C11 H11 120.3 .
C11 C12 C13 119.0(5) .
C11 C12 H12 120.5 .
C13 C12 H12 120.5 .
N3 C13 C12 121.6(5) .
N3 C13 C14 116.9(4) .
C12 C13 C14 121.5(5) .
N4 C14 C13 110.2(4) .
N4 C14 H14A 109.6 .
C13 C14 H14A 109.6 .
N4 C14 H14B 109.6 .
C13 C14 H14B 109.6 .
H14A C14 H14B 108.1 .
N4 C15 C16 110.4(4) .
N4 C15 H15A 109.6 .
C16 C15 H15A 109.6 .
N4 C15 H15B 109.6 .
C16 C15 H15B 109.6 .
H15A C15 H15B 108.1 .
C15 C16 S1 113.3(3) .
C15 C16 H16A 108.9 .
S1 C16 H16A 108.9 .
C15 C16 H16B 108.9 .
S1 C16 H16B 108.9 .
H16A C16 H16B 107.7 .
N5 C17 C18 122.0(4) .
N5 C17 H17 119.0 .
C18 C17 H17 119.0 .
C19 C18 C17 118.8(5) .
C19 C18 H18 120.6 .
C17 C18 H18 120.6 .
C18 C19 C20 119.3(5) .
C18 C19 H19 120.4 .
C20 C19 H19 120.4 .
C19 C20 C21 118.9(5) .
C19 C20 H20 120.6 .
C21 C20 H20 120.6 .
N5 C21 C20 121.9(4) .
N5 C21 C22 116.0(4) .
C20 C21 C22 122.0(4) .
N6 C22 C21 109.2(4) .
N6 C22 H22A 109.8 .
C21 C22 H22A 109.8 .
N6 C22 H22B 109.8 .
C21 C22 H22B 109.8 .
H22A C22 H22B 108.3 .
N6 C23 C24 109.8(4) .
N6 C23 H23A 109.7 .
C24 C23 H23A 109.7 .
N6 C23 H23B 109.7 .
C24 C23 H23B 109.7 .
H23A C23 H23B 108.2 .
C23 C24 S3 112.7(4) .
C23 C24 H24A 109.1 .
S3 C24 H24A 109.1 .
C23 C24 H24B 109.1 .
S3 C24 H24B 109.1 .
H24A C24 H24B 107.8 .
N7 C25 C26 123.2(5) .
N7 C25 H25 118.4 .
C26 C25 H25 118.4 .
C27 C26 C25 118.4(6) .
C27 C26 H26 120.8 .
C25 C26 H26 120.8 .
C26 C27 C28 119.2(5) .
C26 C27 H27 120.4 .
C28 C27 H27 120.4 .
C27 C28 C29 119.7(5) .
C27 C28 H28 120.1 .
C29 C28 H28 120.1 .
N7 C29 C28 121.2(5) .
N7 C29 C30 115.6(5) .
C28 C29 C30 123.2(5) .
N8 C30 C29 110.0(4) .
N8 C30 H30A 109.7 .
C29 C30 H30A 109.7 .
N8 C30 H30B 109.7 .
C29 C30 H30B 109.7 .
H30A C30 H30B 108.2 .
N8 C31 C32 110.5(5) .
N8 C31 H31A 109.6 .
C32 C31 H31A 109.6 .
N8 C31 H31B 109.6 .
C32 C31 H31B 109.6 .
H31A C31 H31B 108.1 .
C31 C32 S4 112.8(4) .
C31 C32 H32A 109.0 .
S4 C32 H32A 109.0 .
C31 C32 H32B 109.0 .
S4 C32 H32B 109.0 .
H32A C32 H32B 107.8 .
C35A C33A C34A 121.0(7) 2_666
C35A C33A H33A 119.5 2_666
C34A C33A H33A 119.5 .
C33A C34A C35A 118.6(6) .
C33A C34A C36 117.4(9) .
C35A C34A C36 124.0(9) .
C33A C35A C34A 120.3(7) 2_666
C33A C35A H35A 119.9 2_666
C34A C35A H35A 119.9 .
C34A C36 H36A 109.5 .
C34A C36 H36B 109.5 .
H36A C36 H36B 109.5 .
C34A C36 H36C 109.5 .
H36A C36 H36C 109.5 .
H36B C36 H36C 109.5 .
C35B C33B C34B 121.0(7) 2_666
C35B C33B H33B 119.5 2_666
C34B C33B H33B 119.5 .
C33B C34B C35B 118.6(6) .
C33B C34B H34B 120.7 .
C35B C34B H34B 120.7 .
C33B C35B C34B 120.3(7) 2_666
C33B C35B H35B 119.9 2_666
C34B C35B H35B 119.9 .
O4 Cl1 O3 108.9(3) .
O4 Cl1 O1 110.5(3) .
O3 Cl1 O1 110.3(3) .
O4 Cl1 O2 110.2(3) .
O3 Cl1 O2 108.6(3) .
O1 Cl1 O2 108.3(3) .
O6 Cl2 O7 109.1(4) .
O6 Cl2 O5 114.2(5) .
O7 Cl2 O5 107.8(3) .
O6 Cl2 O8 108.3(5) .
O7 Cl2 O8 109.0(4) .
O5 Cl2 O8 108.4(3) .
C38 C37 H37A 109.5 .
C38 C37 H37B 109.5 .
H37A C37 H37B 109.5 .
C38 C37 H37C 109.5 .
H37A C37 H37C 109.5 .
H37B C37 H37C 109.5 .
N9 C38 C37 178.3(9) .

loop_
_geom_bond_atom_site_label_1
_geom_bond_atom_site_label_2
_geom_bond_distance
_geom_bond_site_symmetry_2
Hg1 S3 2.4636(13) .
Hg1 S2 2.4749(12) .
Hg1 S1 2.5711(12) .
Hg1 S4 2.5858(12) .
Zn1 N2 2.156(4) .
Zn1 N4 2.160(4) .
Zn1 N1 2.205(4) .
Zn1 N3 2.219(4) .
Zn1 S1 2.5072(12) .
Zn1 S2 2.5866(12) .
Zn2 N8 2.162(4) .
Zn2 N6 2.170(4) .
Zn2 N5 2.197(4) .
Zn2 N7 2.208(4) .
Zn2 S4 2.5025(14) .
Zn2 S3 2.5888(14) .
S1 C16 1.832(6) .
S2 C8 1.826(5) .
S3 C24 1.834(6) .
S4 C32 1.835(6) .
N1 C5 1.338(7) .
N1 C1 1.339(7) .
N2 C6 1.469(6) .
N2 C7 1.481(6) .
N2 H2 1.0000 .
N3 C9 1.339(7) .
N3 C13 1.340(6) .
N4 C14 1.474(7) .
N4 C15 1.478(7) .
N4 H4 1.0000 .
N5 C21 1.338(6) .
N5 C17 1.339(6) .
N6 C23 1.468(6) .
N6 C22 1.474(6) .
N6 H6 1.0000 .
N7 C25 1.340(7) .
N7 C29 1.344(6) .
N8 C31 1.462(7) .
N8 C30 1.469(7) .
N8 H8 1.0000 .
C1 C2 1.384(8) .
C1 H1 0.9500 .
C2 C3 1.371(10) .
C2 H2A 0.9500 .
C3 C4 1.386(9) .
C3 H3 0.9500 .
C4 C5 1.375(7) .
C4 H4A 0.9500 .
C5 C6 1.506(7) .
C6 H6A 0.9900 .
C6 H6B 0.9900 .
C7 C8 1.513(7) .
C7 H7A 0.9900 .
C7 H7B 0.9900 .
C8 H8A 0.9900 .
C8 H8B 0.9900 .
C9 C10 1.387(7) .
C9 H9 0.9500 .
C10 C11 1.376(9) .
C10 H10 0.9500 .
C11 C12 1.378(9) .
C11 H11 0.9500 .
C12 C13 1.392(7) .
C12 H12 0.9500 .
C13 C14 1.502(7) .
C14 H14A 0.9900 .
C14 H14B 0.9900 .
C15 C16 1.512(8) .
C15 H15A 0.9900 .
C15 H15B 0.9900 .
C16 H16A 0.9900 .
C16 H16B 0.9900 .
C17 C18 1.385(7) .
C17 H17 0.9500 .
C18 C19 1.378(8) .
C18 H18 0.9500 .
C19 C20 1.381(8) .
C19 H19 0.9500 .
C20 C21 1.383(7) .
C20 H20 0.9500 .
C21 C22 1.509(7) .
C22 H22A 0.9900 .
C22 H22B 0.9900 .
C23 C24 1.514(8) .
C23 H23A 0.9900 .
C23 H23B 0.9900 .
C24 H24A 0.9900 .
C24 H24B 0.9900 .
C25 C26 1.374(9) .
C25 H25 0.9500 .
C26 C27 1.372(9) .
C26 H26 0.9500 .
C27 C28 1.375(9) .
C27 H27 0.9500 .
C28 C29 1.383(8) .
C28 H28 0.9500 .
C29 C30 1.488(8) .
C30 H30A 0.9900 .
C30 H30B 0.9900 .
C31 C32 1.510(10) .
C31 H31A 0.9900 .
C31 H31B 0.9900 .
C32 H32A 0.9900 .
C32 H32B 0.9900 .
C33A C35A 1.370(10) 2_666
C33A C34A 1.385(11) .
C33A H33A 0.9500 .
C34A C35A 1.394(11) .
C34A C36 1.542(15) .
C35A C33A 1.370(10) 2_666
C35A H35A 0.9500 .
C36 H36A 0.9800 .
C36 H36B 0.9800 .
C36 H36C 0.9800 .
C33B C35B 1.370(10) 2_666
C33B C34B 1.385(11) .
C33B H33B 0.9500 .
C34B C35B 1.394(11) .
C34B H34B 0.9500 .
C35B C33B 1.370(10) 2_666
C35B H35B 0.9500 .
Cl1 O4 1.419(4) .
Cl1 O3 1.420(4) .
Cl1 O1 1.425(4) .
Cl1 O2 1.453(4) .
Cl2 O6 1.367(7) .
Cl2 O7 1.424(5) .
Cl2 O5 1.435(5) .
Cl2 O8 1.437(6) .
N9 C38 1.117(9) .
C37 C38 1.451(10) .
C37 H37A 0.9800 .
C37 H37B 0.9800 .
C37 H37C 0.9800 .

loop_
_geom_hbond_atom_site_label_D
_geom_hbond_atom_site_label_H
_geom_hbond_atom_site_label_A
_geom_hbond_distance_DH
_geom_hbond_distance_HA
_geom_hbond_distance_DA
_geom_hbond_angle_DHA
_geom_hbond_site_symmetry_A
N2 H2 Cl1 1.00 2.81 3.720(4) 151.0 .
N2 H2 O1 1.00 2.23 3.061(6) 139.3 .
N2 H2 O2 1.00 2.35 3.182(6) 139.9 .
N4 H4 O6 1.00 2.38 3.127(9) 130.6 1_565
N6 H6 N9 1.00 2.14 3.085(7) 157.5 1_655
N8 H8 Cl2 1.00 2.97 3.932(5) 161.0 .
N8 H8 O5 1.00 2.24 3.216(7) 164.7 .
C7 H7A S4 0.99 2.88 3.679(5) 138.1 .
C14 H14B S2 0.99 2.98 3.505(5) 114.4 .
C14 H14B O3 0.99 2.58 3.523(7) 159.8 1_655
C17 H17 O5 0.95 2.44 3.302(6) 150.6 .
C18 H18 O2 0.95 2.53 3.387(7) 149.8 1_645
C20 H20 S2 0.95 2.92 3.702(5) 140.0 2_767
C20 H20 O3 0.95 2.60 3.389(7) 140.5 2_667
C22 H22A S4 0.99 2.99 3.538(5) 115.9 .
C22 H22B S2 0.99 2.94 3.861(5) 154.7 2_767
C24 H24B O3 0.99 2.38 3.274(7) 149.4 1_655
C25 H25 N9 0.95 2.70 3.486(9) 140.2 1_655
C30 H30B S1 0.99 2.84 3.804(5) 165.9 2_766
C37 H37A O1 0.98 2.63 3.286(12) 124.9 2_667
C37 H37B S4 0.98 2.64 3.610(8) 172.4 .

loop_
_geom_torsion_atom_site_label_1
_geom_torsion_atom_site_label_2
_geom_torsion_atom_site_label_3
_geom_torsion_atom_site_label_4
_geom_torsion
_geom_torsion_site_symmetry_1
_geom_torsion_site_symmetry_4
C5 N1 C1 C2 0.3(8) . .
Zn1 N1 C1 C2 -177.0(4) . .
N1 C1 C2 C3 -1.6(9) . .
C1 C2 C3 C4 1.1(9) . .
C2 C3 C4 C5 0.7(8) . .
C1 N1 C5 C4 1.6(7) . .
Zn1 N1 C5 C4 179.2(4) . .
C1 N1 C5 C6 -178.2(4) . .
Zn1 N1 C5 C6 -0.6(5) . .
C3 C4 C5 N1 -2.1(8) . .
C3 C4 C5 C6 177.7(5) . .
C7 N2 C6 C5 -172.2(4) . .
Zn1 N2 C6 C5 -46.8(4) . .
N1 C5 C6 N2 32.0(6) . .
C4 C5 C6 N2 -147.8(5) . .
C6 N2 C7 C8 174.2(4) . .
Zn1 N2 C7 C8 52.5(5) . .
N2 C7 C8 S2 -55.3(5) . .
Hg1 S2 C8 C7 -58.2(4) . .
Zn1 S2 C8 C7 29.1(4) . .
C13 N3 C9 C10 -1.2(8) . .
Zn1 N3 C9 C10 168.8(4) . .
N3 C9 C10 C11 -1.3(8) . .
C9 C10 C11 C12 2.3(8) . .
C10 C11 C12 C13 -1.0(8) . .
C9 N3 C13 C12 2.6(7) . .
Zn1 N3 C13 C12 -168.9(4) . .
C9 N3 C13 C14 -179.5(4) . .
Zn1 N3 C13 C14 9.0(5) . .
C11 C12 C13 N3 -1.6(8) . .
C11 C12 C13 C14 -179.4(5) . .
C15 N4 C14 C13 -168.3(4) . .
Zn1 N4 C14 C13 -43.3(4) . .
N3 C13 C14 N4 23.0(6) . .
C12 C13 C14 N4 -159.1(4) . .
C14 N4 C15 C16 171.1(4) . .
Zn1 N4 C15 C16 49.1(5) . .
N4 C15 C16 S1 -57.2(5) . .
Zn1 S1 C16 C15 33.9(4) . .
Hg1 S1 C16 C15 -52.9(4) . .
C21 N5 C17 C18 1.4(7) . .
Zn2 N5 C17 C18 -174.7(4) . .
N5 C17 C18 C19 0.2(8) . .
C17 C18 C19 C20 -1.4(8) . .
C18 C19 C20 C21 1.1(8) . .
C17 N5 C21 C20 -1.8(7) . .
Zn2 N5 C21 C20 174.9(4) . .
C17 N5 C21 C22 178.9(4) . .
Zn2 N5 C21 C22 -4.4(5) . .
C19 C20 C21 N5 0.6(7) . .
C19 C20 C21 C22 179.9(5) . .
C23 N6 C22 C21 174.1(4) . .
Zn2 N6 C22 C21 46.8(4) . .
N5 C21 C22 N6 -29.0(6) . .
C20 C21 C22 N6 151.7(4) . .
C22 N6 C23 C24 -171.7(4) . .
Zn2 N6 C23 C24 -49.3(5) . .
N6 C23 C24 S3 60.0(5) . .
Hg1 S3 C24 C23 50.6(4) . .
Zn2 S3 C24 C23 -37.6(4) . .
C29 N7 C25 C26 3.1(10) . .
Zn2 N7 C25 C26 177.8(6) . .
N7 C25 C26 C27 -2.2(11) . .
C25 C26 C27 C28 -0.5(10) . .
C26 C27 C28 C29 2.0(9) . .
C25 N7 C29 C28 -1.5(8) . .
Zn2 N7 C29 C28 -176.9(4) . .
C25 N7 C29 C30 179.6(5) . .
Zn2 N7 C29 C30 4.1(6) . .
C27 C28 C29 N7 -1.1(8) . .
C27 C28 C29 C30 177.8(5) . .
C31 N8 C30 C29 170.2(4) . .
Zn2 N8 C30 C29 46.3(5) . .
N7 C29 C30 N8 -34.2(6) . .
C28 C29 C30 N8 146.8(5) . .
C30 N8 C31 C32 -175.2(4) . .
Zn2 N8 C31 C32 -54.1(5) . .
N8 C31 C32 S4 56.1(6) . .
Zn2 S4 C32 C31 -28.8(4) . .
Hg1 S4 C32 C31 59.1(4) . .
C35A C33A C34A C35A -1.0(10) 2_666 .
C35A C33A C34A C36 -179.8(7) 2_666 .
C33A C34A C35A C33A 1.0(10) . 2_666
C36 C34A C35A C33A 179.7(8) . 2_666
C35B C33B C34B C35B -1.0(10) 2_666 .
C33B C34B C35B C33B 1.0(10) . 2_666
